data_2201213
loop_
_publ_author_name
'Kazak, Canan'
'Ayg\"un, Muhittin'
'Ku\,s, Canan'
'\"Ozbey, S\"uheyla'
'B\"uy\"ukg\"ung\"or, Orhan'

_publ_section_title
;
 5-Methyl-2-(4-methylbenzoyloxy)acetophenone
;
_journal_issue 6
_journal_name_full 'Acta Crystallographica Section E'
_journal_page_first o612
_journal_page_last o614
_journal_paper_doi 10.1107/S1600536802007651
_journal_volume 58
_journal_year 2002
_chemical_formula_iupac 'C17 H16 O3'
_chemical_formula_moiety 'C17 H16 O3'
_chemical_formula_sum 'C17 H16 O3'
_chemical_formula_weight 268.30
_chemical_name_systematic
;
2-(4-Methylbenzoyloxy)-5-methylacetophenone
;
_space_group_IT_number 2
_symmetry_cell_setting triclinic
_symmetry_space_group_name_Hall '-P 1'
_symmetry_space_group_name_H-M 'P -1'
_atom_sites_solution_hydrogens geom
_atom_sites_solution_primary direct
_atom_sites_solution_secondary difmap
_audit_creation_method SHELXL-97
_cell_angle_alpha 69.671(7)
_cell_angle_beta 80.402(9)
_cell_angle_gamma 87.077(8)
_cell_formula_units_Z 2
_cell_length_a 7.5424(6)
_cell_length_b 9.5834(8)
_cell_length_c 10.7427(8)
_cell_measurement_reflns_used 25
_cell_measurement_temperature 293(2)
_cell_measurement_theta_max 42.7
_cell_measurement_theta_min 21.5
_cell_volume 717.92(11)
_computing_cell_refinement 'CAD-4 EXPRESS'
_computing_data_collection 'CAD-4 EXPRESS (Enraf-Nonius, 1993)'
_computing_data_reduction 'MolEN (Fair, 1990)'
_computing_molecular_graphics 'ORTEPIII (Burnett & Johnson, 1996)'
_computing_publication_material SHELXL97
_computing_structure_refinement 'SHELXL97 (Sheldrick, 1997)'
_computing_structure_solution 'SHELXS97 (Sheldrick, 1997)'
_diffrn_ambient_temperature 293(2)
_diffrn_measured_fraction_theta_full 1.000
_diffrn_measured_fraction_theta_max 1.000
_diffrn_measurement_device_type 'Enraf-Nonius CAD-4'
_diffrn_measurement_method \w/2\q
_diffrn_radiation_monochromator graphite
_diffrn_radiation_source 'fine-focus sealed tube'
_diffrn_radiation_type CuK\a
_diffrn_radiation_wavelength 1.54180
_diffrn_reflns_av_R_equivalents 0.0000
_diffrn_reflns_av_sigmaI/netI 0.024
_diffrn_reflns_limit_h_max 9
_diffrn_reflns_limit_h_min 0
_diffrn_reflns_limit_k_max 11
_diffrn_reflns_limit_k_min -11
_diffrn_reflns_limit_l_max 13
_diffrn_reflns_limit_l_min -12
_diffrn_reflns_number 2926
_diffrn_reflns_theta_full 74.2
_diffrn_reflns_theta_max 74.2
_diffrn_reflns_theta_min 4.4
_diffrn_standards_decay_% 2
_diffrn_standards_interval_time 120
_diffrn_standards_number 3
_exptl_absorpt_coefficient_mu 0.68
_exptl_absorpt_correction_T_max 0.905
_exptl_absorpt_correction_T_min 0.752
_exptl_absorpt_correction_type '\y scan'
_exptl_absorpt_process_details '(North et al., 1968)'
_exptl_crystal_colour colorless
_exptl_crystal_density_diffrn 1.24
_exptl_crystal_density_method 'not measured'
_exptl_crystal_description prismatic
_exptl_crystal_F_000 284
_exptl_crystal_size_max 0.36
_exptl_crystal_size_mid 0.21
_exptl_crystal_size_min 0.15
_refine_diff_density_max 0.22
_refine_diff_density_min -0.22
_refine_ls_extinction_coef 0.0061(15)
_refine_ls_extinction_expression Fc^*^=kFc[1+0.001xFc^2^\l^3^/sin(2\q)]^-1/4^
_refine_ls_extinction_method SHELXL97
_refine_ls_goodness_of_fit_ref 1.09
_refine_ls_hydrogen_treatment constr
_refine_ls_matrix_type full
_refine_ls_number_parameters 185
_refine_ls_number_reflns 2926
_refine_ls_number_restraints 0
_refine_ls_restrained_S_all 1.09
_refine_ls_R_factor_all 0.069
_refine_ls_R_factor_gt 0.052
_refine_ls_shift/su_max 0.005
_refine_ls_shift/su_mean 0.000
_refine_ls_structure_factor_coef Fsqd
_refine_ls_weighting_details 'calc w = 1/[\s^2^(Fo^2^)+(0.0848P)^2^+0.0632P] where P = (Fo^2^+2Fc^2^)/3'
_refine_ls_weighting_scheme calc
_refine_ls_wR_factor_gt 0.146
_refine_ls_wR_factor_ref 0.158
_reflns_number_gt 2228
_reflns_number_total 2926
_reflns_threshold_expression I>2\s(I)
_cod_data_source_file ya6088.cif
_cod_data_source_block I
_cod_depositor_comments
;
The following automatic conversions were performed:
'_symmetry_cell_setting' value 'Triclinic' changed to 'triclinic'
according to '/home/saulius/struct/CIF-dictionaries/cif_core.dic'
dictionary named 'cif_core.dic' version 2.4.1 from 2010-06-29.

Automatic conversion script
Id: cif_fix_enum 1527 2010-12-29 10:47:43Z saulius 

The following automatic conversions were performed:

'_symmetry_cell_setting' value 'Triclinic' changed to 'triclinic'
according to /home/saulius/struct/CIF-dictionaries/cif_core.dic
dictionary named 'cif_core.dic' version 2.4.1 from 2010-06-29.

Automatic conversion script
Id: cif_fix_values 1715 2011-07-08 13:25:40Z adriana 
;
_cod_original_cell_volume 717.90(10)
_cod_database_code 2201213

loop_
_symmetry_equiv_pos_as_xyz
'x, y, z'
'-x, -y, -z'

loop_
_atom_site_label
_atom_site_fract_x
_atom_site_fract_y
_atom_site_fract_z
_atom_site_U_iso_or_equiv
_atom_site_adp_type
_atom_site_calc_flag
_atom_site_refinement_flags
_atom_site_occupancy
_atom_site_disorder_assembly
_atom_site_disorder_group
_atom_site_type_symbol
O1 0.11736(15) 0.09390(12) 0.28283(10) 0.0555(3) Uani d . 1 . . O
O2 0.6664(2) -0.0014(2) 0.2727(2) 0.1137(7) Uani d . 1 . . O
O3 0.0861(2) 0.26777(14) 0.08443(12) 0.0732(4) Uani d . 1 . . O
C7 0.4375(4) -0.3321(3) 0.0570(2) 0.0916(7) Uani d . 1 . . C
H7A 0.3764 -0.3347 -0.0138 0.137 Uiso calc R 1 . . H
H7B 0.4244 -0.4268 0.1284 0.137 Uiso calc R 1 . . H
H7C 0.5628 -0.3110 0.0226 0.137 Uiso calc R 1 . . H
C5 0.3571(3) -0.2124(2) 0.10995(17) 0.0641(4) Uani d . 1 . . C
C4 0.1772(3) -0.1749(2) 0.10797(19) 0.0689(5) Uani d . 1 . . C
H4 0.1072 -0.2208 0.0695 0.083 Uiso calc R 1 . . H
C3 0.1002(2) -0.0705(2) 0.16211(18) 0.0633(4) Uani d . 1 . . C
H3 -0.0208 -0.0472 0.1610 0.076 Uiso calc R 1 . . H
C2 0.2044(2) -0.00115(17) 0.21774(15) 0.0533(4) Uani d . 1 . . C
C1 0.3862(2) -0.03132(18) 0.21885(16) 0.0549(4) Uani d . 1 . . C
C6 0.4580(2) -0.1382(2) 0.16319(18) 0.0625(4) Uani d . 1 . . C
H6 0.5797 -0.1602 0.1622 0.075 Uiso calc R 1 . . H
C8 0.5123(2) 0.0386(2) 0.2750(2) 0.0691(5) Uani d . 1 . . C
C9 0.4525(3) 0.1540(3) 0.3365(3) 0.0949(8) Uani d . 1 . . C
H9A 0.5529 0.1855 0.3649 0.142 Uiso calc R 1 . . H
H9B 0.3605 0.1130 0.4128 0.142 Uiso calc R 1 . . H
H9C 0.4056 0.2377 0.2714 0.142 Uiso calc R 1 . . H
C10 0.0556(2) 0.22596(17) 0.20516(15) 0.0522(4) Uani d . 1 . . C
C11 -0.04116(19) 0.31072(16) 0.28637(15) 0.0498(4) Uani d . 1 . . C
C12 -0.0873(3) 0.4567(2) 0.22043(19) 0.0688(5) Uani d . 1 . . C
H12 -0.0622 0.4969 0.1271 0.083 Uiso calc R 1 . . H
C13 -0.1699(3) 0.5422(2) 0.2925(2) 0.0747(5) Uani d . 1 . . C
H13 -0.1989 0.6402 0.2469 0.090 Uiso calc R 1 . . H
C14 -0.2111(2) 0.4863(2) 0.4311(2) 0.0619(4) Uani d . 1 . . C
C15 -0.1679(2) 0.3399(2) 0.49558(19) 0.0658(5) Uani d . 1 . . C
H15 -0.1964 0.2992 0.5887 0.079 Uiso calc R 1 . . H
C16 -0.0833(2) 0.25270(18) 0.42484(16) 0.0576(4) Uani d . 1 . . C
H16 -0.0547 0.1546 0.4706 0.069 Uiso calc R 1 . . H
C17 -0.2975(3) 0.5823(3) 0.5093(3) 0.0863(7) Uani d . 1 . . C
H17A -0.3614 0.5204 0.5942 0.130 Uiso calc R 1 . . H
H17B -0.3799 0.6496 0.4592 0.130 Uiso calc R 1 . . H
H17C -0.2063 0.6381 0.5245 0.130 Uiso calc R 1 . . H

loop_
_atom_site_aniso_label
_atom_site_aniso_U_11
_atom_site_aniso_U_22
_atom_site_aniso_U_33
_atom_site_aniso_U_12
_atom_site_aniso_U_13
_atom_site_aniso_U_23
O1 0.0606(6) 0.0545(6) 0.0524(6) 0.0164(5) -0.0119(5) -0.0205(5)
O2 0.0607(8) 0.1544(17) 0.1704(18) 0.0302(9) -0.0376(10) -0.1068(15)
O3 0.0994(10) 0.0661(8) 0.0486(6) 0.0157(6) -0.0089(6) -0.0160(5)
C7 0.1072(17) 0.0820(14) 0.0952(16) 0.0129(12) 0.0007(13) -0.0519(13)
C5 0.0758(11) 0.0579(9) 0.0575(9) 0.0064(8) -0.0008(8) -0.0240(8)
C4 0.0805(12) 0.0650(10) 0.0678(11) 0.0006(9) -0.0129(9) -0.0306(9)
C3 0.0589(9) 0.0660(10) 0.0703(10) 0.0081(8) -0.0166(8) -0.0280(8)
C2 0.0582(9) 0.0516(8) 0.0495(8) 0.0104(7) -0.0080(6) -0.0183(6)
C1 0.0555(9) 0.0549(9) 0.0538(8) 0.0088(7) -0.0089(7) -0.0191(7)
C6 0.0595(9) 0.0624(10) 0.0646(10) 0.0118(7) -0.0034(7) -0.0249(8)
C8 0.0584(10) 0.0789(12) 0.0770(12) 0.0113(8) -0.0155(8) -0.0348(10)
C9 0.0762(13) 0.1149(18) 0.129(2) 0.0150(12) -0.0334(13) -0.0810(17)
C10 0.0523(8) 0.0516(8) 0.0514(8) 0.0058(6) -0.0122(6) -0.0150(6)
C11 0.0477(7) 0.0482(8) 0.0538(8) 0.0051(6) -0.0103(6) -0.0177(6)
C12 0.0794(12) 0.0568(10) 0.0623(10) 0.0166(8) -0.0104(8) -0.0133(8)
C13 0.0782(12) 0.0519(9) 0.0882(13) 0.0190(8) -0.0130(10) -0.0196(9)
C14 0.0464(8) 0.0643(10) 0.0845(12) 0.0032(7) -0.0081(8) -0.0387(9)
C15 0.0659(10) 0.0699(11) 0.0624(10) 0.0034(8) -0.0019(8) -0.0281(8)
C16 0.0630(9) 0.0512(8) 0.0555(9) 0.0071(7) -0.0080(7) -0.0160(7)
C17 0.0640(11) 0.0945(15) 0.1245(19) 0.0050(10) -0.0054(11) -0.0727(14)

loop_
_atom_type_symbol
_atom_type_description
_atom_type_scat_dispersion_real
_atom_type_scat_dispersion_imag
_atom_type_scat_source
C C 0.0181 0.0091 'International Tables Vol C Tables 4.2.6.8 and 6.1.1.4'
H H 0.0000 0.0000 'International Tables Vol C Tables 4.2.6.8 and 6.1.1.4'
O O 0.0492 0.0322 'International Tables Vol C Tables 4.2.6.8 and 6.1.1.4'

loop_
_geom_angle_atom_site_label_1
_geom_angle_atom_site_label_2
_geom_angle_atom_site_label_3
_geom_angle
_geom_angle_publ_flag
C10 O1 C2 117.80(10) ?
C5 C7 H7A 109.5 ?
C5 C7 H7B 109.5 ?
H7A C7 H7B 109.5 ?
C5 C7 H7C 109.5 ?
H7A C7 H7C 109.5 ?
H7B C7 H7C 109.5 ?
C6 C5 C4 117.77(16) ?
C6 C5 C7 121.5(2) yes
C4 C5 C7 120.72(18) ?
C3 C4 C5 121.12(17) ?
C3 C4 H4 119.4 ?
C5 C4 H4 119.4 ?
C2 C3 C4 119.49(16) ?
C2 C3 H3 120.3 ?
C4 C3 H3 120.3 ?
C3 C2 C1 121.77(15) ?
C3 C2 O1 117.60(10) yes
C1 C2 O1 120.40(10) yes
C2 C1 C6 116.6(2) yes
C2 C1 C8 126.2(2) yes
C6 C1 C8 117.09(14) ?
C5 C6 C1 123.14(16) ?
C5 C6 H6 118.4 ?
C1 C6 H6 118.4 ?
O2 C8 C9 118.6(2) yes
O2 C8 C1 119.1(2) yes
C9 C8 C1 122.23(15) ?
C8 C9 H9A 109.5 ?
C8 C9 H9B 109.5 ?
H9A C9 H9B 109.5 ?
C8 C9 H9C 109.5 ?
H9A C9 H9C 109.5 ?
H9B C9 H9C 109.5 ?
O3 C10 O1 122.20(10) yes
O3 C10 C11 125.60(10) yes
O1 C10 C11 112.10(10) yes
C16 C11 C12 118.78(15) ?
C16 C11 C10 123.00(10) yes
C12 C11 C10 118.18(14) ?
C13 C12 C11 120.22(17) ?
C13 C12 H12 119.9 ?
C11 C12 H12 119.9 ?
C12 C13 C14 121.66(16) ?
C12 C13 H13 119.2 ?
C14 C13 H13 119.2 ?
C13 C14 C15 117.68(16) ?
C13 C14 C17 121.2(2) yes
C15 C14 C17 121.12(18) ?
C14 C15 C16 121.45(17) ?
C14 C15 H15 119.3 ?
C16 C15 H15 119.3 ?
C11 C16 C15 120.19(15) ?
C11 C16 H16 119.9 ?
C15 C16 H16 119.9 ?
C14 C17 H17A 109.5 ?
C14 C17 H17B 109.5 ?
H17A C17 H17B 109.5 ?
C14 C17 H17C 109.5 ?
H17A C17 H17C 109.5 ?
H17B C17 H17C 109.5 ?

loop_
_geom_bond_atom_site_label_1
_geom_bond_atom_site_label_2
_geom_bond_site_symmetry_2
_geom_bond_distance
_geom_bond_publ_flag
O1 C10 . 1.360(2) yes
O1 C2 . 1.406(2) yes
O2 C8 . 1.204(2) yes
O3 C10 . 1.202(2) yes
C7 C5 . 1.508(2) yes
C7 H7A . 0.9600 ?
C7 H7B . 0.9600 ?
C7 H7C . 0.9600 ?
C5 C6 . 1.377(3) ?
C5 C4 . 1.388(3) ?
C4 C3 . 1.381(2) ?
C4 H4 . 0.9300 ?
C3 C2 . 1.379(2) ?
C3 H3 . 0.9300 ?
C2 C1 . 1.388(2) ?
C1 C6 . 1.401(2) ?
C1 C8 . 1.502(2) yes
C6 H6 . 0.9300 ?
C8 C9 . 1.489(3) yes
C9 H9A . 0.9600 ?
C9 H9B . 0.9600 ?
C9 H9C . 0.9600 ?
C10 C11 . 1.474(2) yes
C11 C16 . 1.382(2) ?
C11 C12 . 1.387(2) ?
C12 C13 . 1.374(3) ?
C12 H12 . 0.9300 ?
C13 C14 . 1.381(3) ?
C13 H13 . 0.9300 ?
C14 C15 . 1.381(2) ?
C14 C17 . 1.507(2) yes
C15 C16 . 1.382(2) ?
C15 H15 . 0.9300 ?
C16 H16 . 0.9300 ?
C17 H17A . 0.9600 ?
C17 H17B . 0.9600 ?
C17 H17C . 0.9600 ?

loop_
_geom_hbond_atom_site_label_D
_geom_hbond_atom_site_label_H
_geom_hbond_atom_site_label_A
_geom_hbond_site_symmetry_A
_geom_hbond_distance_DH
_geom_hbond_distance_HA
_geom_hbond_distance_DA
_geom_hbond_angle_DHA
_geom_hbond_publ_flag
C4 H4 O3 2_555 0.930 2.540 3.442(3) 162.9 yes
C3 H3 O2 1_455 0.930 2.552 3.404(2) 152.5 yes

loop_
_geom_torsion_atom_site_label_1
_geom_torsion_atom_site_label_2
_geom_torsion_atom_site_label_3
_geom_torsion_atom_site_label_4
_geom_torsion
C6 C5 C4 C3 -2.3(3)
C7 C5 C4 C3 176.87(18)
C5 C4 C3 C2 0.7(3)
C4 C3 C2 C1 1.2(3)
C4 C3 C2 O1 -174.20(15)
C10 O1 C2 C3 -70.99(19)
C10 O1 C2 C1 113.56(16)
C3 C2 C1 C6 -1.3(2)
O1 C2 C1 C6 173.91(14)
C3 C2 C1 C8 179.26(16)
O1 C2 C1 C8 -5.5(3)
C4 C5 C6 C1 2.2(3)
C7 C5 C6 C1 -177.03(18)
C2 C1 C6 C5 -0.4(3)
C8 C1 C6 C5 179.07(16)
C2 C1 C8 O2 177.88(19)
C6 C1 C8 O2 -1.5(3)
C2 C1 C8 C9 -0.8(3)
C6 C1 C8 C9 179.8(2)
C2 O1 C10 O3 -6.2(2)
C2 O1 C10 C11 176.85(12)
O3 C10 C11 C16 175.27(16)
O1 C10 C11 C16 -7.9(2)
O3 C10 C11 C12 -6.5(3)
O1 C10 C11 C12 170.30(14)
C16 C11 C12 C13 1.4(3)
C10 C11 C12 C13 -176.90(16)
C11 C12 C13 C14 -0.6(3)
C12 C13 C14 C15 -0.6(3)
C12 C13 C14 C17 178.42(18)
C13 C14 C15 C16 1.2(3)
C17 C14 C15 C16 -177.83(16)
C12 C11 C16 C15 -0.8(3)
C10 C11 C16 C15 177.39(15)
C14 C15 C16 C11 -0.5(3)

loop_
_cod_related_entry_id
_cod_related_entry_database
_cod_related_entry_code
1 ChemSpider 1264994
